data_4071720
loop_
_publ_author_name
'Bouwkamp, Marco W.'
'Batinas, Aurora A.'
'Witte, Peter T.'
'Hubregtse, Ton'
'Dam, Jeroen'
'Meetsma, Auke'
'Teuben, Jan H.'
'Hessen, Bart'

_publ_section_title
;
 Relative Reactivity of the Metal&#x2212;Amido versus Metal&#x2212;Imido
 Bond in Linked Cp-Amido and Half-Sandwich Complexes of Vanadium
;
_journal_issue 16
_journal_name_full Organometallics
_journal_page_first 4071
_journal_paper_doi 10.1021/om8003306
_journal_volume 27
_journal_year 2008
_chemical_compound_source 'see text'
_chemical_formula_moiety 'C22 H34 N2 O V, C24 H20 B'
_chemical_formula_sum 'C46 H54 B N2 O V'
_chemical_formula_weight 712.70
_chemical_name_systematic ' ?'
_space_group_IT_number 2
_symmetry_cell_setting triclinic
_symmetry_Int_Tables_number 2
_symmetry_space_group_name_Hall '-P 1'
_symmetry_space_group_name_H-M 'P -1'
_atom_sites_solution_hydrogens geom
_atom_sites_solution_primary heavy
_atom_sites_solution_secondary direct
_audit_creation_date '2004-03-03  09:11:52'
_audit_creation_method
;
 PLATON <TABLE ACC> option
 SHELXL97-2 & Manual Editing
;
_audit_update_record
;
?

2008-04-02 # Formatted by publCIF
;
_cell_angle_alpha 93.630(2)
_cell_angle_beta 94.974(2)
_cell_angle_gamma 104.100(1)
_cell_formula_units_Z 2
_cell_length_a 9.2873(9)
_cell_length_b 12.827(1)
_cell_length_c 16.830(2)
_cell_measurement_reflns_used 3813
_cell_measurement_temperature 100(1)
_cell_measurement_theta_max 24.07
_cell_measurement_theta_min 2.44
_cell_volume 1929.8(3)
_computing_cell_refinement 'SAINT-Plus (Bruker, 2000)'
_computing_data_collection 'SMART (Bruker, 2000)'
_computing_data_reduction 'SAINT-Plus (Bruker, 2000)'
_computing_molecular_graphics
;
 PLUTO (Meetsma, 2003)
 PLATON (Spek, 1994)
;
_computing_publication_material 'PLATON (Spek, 1990)'
_computing_structure_refinement 'SHELXL-97 (Sheldrick, 1997)'
_computing_structure_solution
;
 DIRDIF-99 (Beurskens et al., 1999)
;
_diffrn_ambient_temperature 100(1)
_diffrn_detector_area_resol_mean 66.06
_diffrn_measured_fraction_theta_full 0.983
_diffrn_measured_fraction_theta_max 0.983
_diffrn_measurement_device_type
;
  Bruker Smart Apex
;
_diffrn_measurement_method 'phi and omega scans'
_diffrn_radiation_detector
;
  CCD area-detector
;
_diffrn_radiation_monochromator 'parallel mounted graphite'
_diffrn_radiation_source 'fine focus sealed Siemens Mo tube '
_diffrn_radiation_type MoK\a
_diffrn_radiation_wavelength 0.71073
_diffrn_reflns_av_R_equivalents 0.0468
_diffrn_reflns_av_sigmaI/netI 0.1040
_diffrn_reflns_limit_h_max 11
_diffrn_reflns_limit_h_min -11
_diffrn_reflns_limit_k_max 15
_diffrn_reflns_limit_k_min -15
_diffrn_reflns_limit_l_max 19
_diffrn_reflns_limit_l_min -20
_diffrn_reflns_number 13857
_diffrn_reflns_reduction_process
;
 Intensity data were corrected for Lorentz and polarization
  effects, decay and absorption and reduced to F~o~^2^
  using SAINT (Bruker, 2000) and SADABS (Sheldrick, 2001)
;
_diffrn_reflns_theta_full 25.00
_diffrn_reflns_theta_max 25.03
_diffrn_reflns_theta_min 2.44
_exptl_absorpt_coefficient_mu 0.294
_exptl_absorpt_correction_T_max 0.9544
_exptl_absorpt_correction_T_min 0.8591
_exptl_absorpt_correction_type multi-scan
_exptl_absorpt_process_details '(SADABS, Sheldrick, 2001))'
_exptl_crystal_colour red
_exptl_crystal_density_diffrn 1.226
_exptl_crystal_density_method 'not measured'
_exptl_crystal_description block
_exptl_crystal_F_000 760
_exptl_crystal_size_max 0.26
_exptl_crystal_size_mid 0.21
_exptl_crystal_size_min 0.16
_refine_diff_density_max 0.68
_refine_diff_density_min -0.54
_refine_diff_density_rms 0.09
_refine_ls_extinction_method none
_refine_ls_goodness_of_fit_ref 1.022
_refine_ls_hydrogen_treatment constr
_refine_ls_matrix_type full
_refine_ls_number_parameters 465
_refine_ls_number_reflns 6687
_refine_ls_number_restraints 0
_refine_ls_restrained_S_all 1.022
_refine_ls_R_factor_all 0.1211
_refine_ls_R_factor_gt 0.0823
_refine_ls_shift/su_max 0.000
_refine_ls_shift/su_mean 0.000
_refine_ls_structure_factor_coef Fsqd
_refine_ls_weighting_details 'calc w=1/[\s^2^(Fo^2^)+(0.0924P)^2^+5.22P] where P=(Fo^2^+2Fc^2^)/3'
_refine_ls_weighting_scheme calc
_refine_ls_wR_factor_gt 0.2059
_refine_ls_wR_factor_ref 0.2313
_reflns_number_gt 4562
_reflns_number_total 6687
_reflns_threshold_expression I>2\s(I)
_cod_data_source_file om8003306-file002.cif
_cod_data_source_block global
_cod_depositor_comments
;
The following automatic conversions were performed:

'_symmetry_cell_setting' value 'Triclinic' changed to 'triclinic'
according to /home/saulius/struct/CIF-dictionaries/cif_core.dic
dictionary named 'cif_core.dic' version 2.4.1 from
2010-06-29.

'_exptl_absorpt_correction_type' value 'Multi-Scan'
changed to 'multi-scan' according to
/home/saulius/struct/CIF-dictionaries/cif_core.dic dictionary named
'cif_core.dic' version 2.4.1 from 2010-06-29.

Automatic conversion script
Id: cif_fix_values 1715 2011-07-08 13:25:40Z adriana 
;
_cod_database_code 4071720
_vrn_publ_code_void_volume 18.9
_vrn_publ_code_frame_time_sec 10.0
_vrn_publ_code_meas_time_hour 8.0

loop_
_symmetry_equiv_pos_as_xyz
x,y,z
-x,-y,-z

loop_
_atom_site_aniso_label
_atom_site_aniso_U_11
_atom_site_aniso_U_22
_atom_site_aniso_U_33
_atom_site_aniso_U_23
_atom_site_aniso_U_13
_atom_site_aniso_U_12
V1 0.0282(5) 0.0272(5) 0.0273(5) 0.0023(3) 0.0021(3) 0.0075(3)
O1 0.045(2) 0.0242(17) 0.038(2) 0.0094(15) 0.0014(16) 0.0006(15)
N11 0.025(2) 0.028(2) 0.029(2) 0.0014(17) 0.0023(17) 0.0079(17)
N12 0.030(2) 0.039(2) 0.040(3) 0.002(2) 0.0038(19) 0.0139(19)
C11 0.022(3) 0.162(9) 0.033(4) 0.035(5) 0.000(2) 0.014(4)
C12 0.026(3) 0.046(4) 0.104(6) -0.036(4) -0.012(3) 0.008(3)
C13 0.033(3) 0.073(5) 0.061(4) 0.038(4) 0.014(3) 0.012(3)
C14 0.034(3) 0.093(6) 0.068(5) -0.020(4) 0.011(3) 0.021(4)
C15 0.026(3) 0.039(4) 0.154(9) 0.040(5) 0.012(4) 0.014(3)
C16 0.027(2) 0.025(2) 0.028(3) 0.007(2) 0.009(2) 0.009(2)
C17 0.036(3) 0.039(3) 0.024(3) 0.006(2) 0.001(2) 0.004(2)
C18 0.037(3) 0.029(3) 0.036(3) 0.004(2) 0.004(2) 0.002(2)
C19 0.043(3) 0.027(2) 0.025(3) 0.005(2) 0.012(2) 0.019(2)
C110 0.036(3) 0.032(3) 0.024(3) 0.002(2) 0.001(2) 0.010(2)
C111 0.031(3) 0.031(3) 0.028(3) 0.003(2) 0.005(2) 0.005(2)
C112 0.061(4) 0.032(3) 0.033(3) 0.009(2) 0.012(3) 0.018(3)
C113 0.027(3) 0.038(3) 0.051(3) 0.004(2) 0.012(2) 0.014(2)
C114 0.034(3) 0.046(4) 0.101(6) 0.006(4) 0.001(3) 0.010(3)
C115 0.058(4) 0.044(3) 0.051(4) 0.008(3) 0.019(3) 0.021(3)
C116 0.040(3) 0.052(3) 0.042(3) 0.023(3) 0.017(3) 0.025(3)
C117 0.035(3) 0.039(3) 0.066(4) 0.014(3) 0.002(3) 0.012(2)
C118 0.079(5) 0.083(5) 0.037(3) 0.012(3) 0.007(3) 0.052(4)
C119 0.171(8) 0.041(4) 0.019(3) 0.007(3) -0.007(4) -0.007(4)
C120 0.080(5) 0.066(4) 0.024(3) 0.001(3) 0.001(3) 0.015(4)
C121 0.108(6) 0.046(4) 0.041(4) -0.002(3) -0.003(4) -0.016(4)
C122 0.164(8) 0.025(3) 0.031(3) -0.001(3) -0.011(4) -0.012(4)
C21 0.016(2) 0.028(2) 0.028(3) 0.008(2) 0.0074(18) 0.0087(18)
C22 0.027(2) 0.028(2) 0.034(3) 0.005(2) 0.006(2) 0.009(2)
C23 0.040(3) 0.026(3) 0.053(4) 0.006(2) 0.015(3) 0.013(2)
C24 0.042(3) 0.033(3) 0.057(4) 0.019(3) 0.019(3) 0.023(2)
C25 0.041(3) 0.039(3) 0.037(3) 0.019(2) 0.011(2) 0.017(2)
C26 0.033(3) 0.034(3) 0.031(3) 0.009(2) 0.009(2) 0.013(2)
C27 0.020(2) 0.032(3) 0.021(2) 0.008(2) -0.0021(18) 0.000(2)
C28 0.028(3) 0.042(3) 0.031(3) 0.018(2) -0.005(2) 0.002(2)
C29 0.027(3) 0.074(4) 0.039(3) 0.033(3) -0.015(2) -0.016(3)
C210 0.064(4) 0.052(4) 0.034(3) 0.003(3) -0.008(3) -0.022(3)
C211 0.062(4) 0.037(3) 0.034(3) -0.009(2) 0.007(3) -0.008(3)
C212 0.035(3) 0.029(3) 0.031(3) 0.000(2) 0.003(2) -0.001(2)
C213 0.020(2) 0.019(2) 0.025(2) 0.0018(18) 0.0008(18) 0.0081(18)
C214 0.024(2) 0.033(3) 0.032(3) 0.005(2) 0.004(2) 0.008(2)
C215 0.036(3) 0.045(3) 0.037(3) 0.010(2) 0.019(2) 0.014(2)
C216 0.022(3) 0.036(3) 0.057(4) 0.014(3) 0.016(2) 0.007(2)
C217 0.020(2) 0.033(3) 0.053(4) 0.006(2) -0.002(2) 0.008(2)
C218 0.024(2) 0.026(2) 0.024(2) 0.0001(19) -0.0009(19) 0.0080(19)
C219 0.017(2) 0.021(2) 0.023(2) -0.0006(18) 0.0003(18) 0.0025(17)
C220 0.026(2) 0.030(2) 0.024(2) 0.003(2) 0.0046(19) 0.015(2)
C221 0.029(3) 0.032(3) 0.032(3) 0.008(2) -0.002(2) 0.013(2)
C222 0.029(2) 0.029(2) 0.018(2) 0.0024(19) -0.0004(19) 0.003(2)
C223 0.027(2) 0.027(2) 0.028(3) -0.001(2) 0.007(2) 0.006(2)
C224 0.018(2) 0.023(2) 0.033(3) 0.003(2) -0.0023(19) 0.0085(18)
B2 0.023(3) 0.024(3) 0.019(3) 0.002(2) 0.003(2) 0.012(2)

loop_
_atom_site_label
_atom_site_type_symbol
_atom_site_thermal_displace_type
_atom_site_fract_x
_atom_site_fract_y
_atom_site_fract_z
_atom_site_occupancy
_atom_site_U_iso_or_equiv
V1 V Uani 1.02878(9) 0.34999(6) 0.29933(5) 1.000 0.0275(3)
O1 O Uani 0.9347(4) 0.2614(3) 0.1960(2) 1.000 0.0370(11)
N11 N Uani 0.9402(4) 0.2652(3) 0.3605(2) 1.000 0.0272(12)
N12 N Uani 0.9188(4) 0.4539(3) 0.2978(3) 1.000 0.0355(14)
C11 C Uani 1.2469(6) 0.3760(9) 0.3747(4) 1.000 0.073(3)
C12 C Uani 1.2544(6) 0.4710(5) 0.3356(5) 1.000 0.062(3)
C13 C Uani 1.2554(6) 0.4461(6) 0.2576(4) 1.000 0.054(2)
C14 C Uani 1.2489(7) 0.3406(7) 0.2448(5) 1.000 0.065(3)
C15 C Uani 1.2460(6) 0.2976(5) 0.3157(7) 1.000 0.070(3)
C16 C Uani 0.9022(5) 0.1898(4) 0.4154(3) 1.000 0.0257(14)
C17 C Uani 0.7871(5) 0.0976(4) 0.3942(3) 1.000 0.0339(17)
C18 C Uani 0.7487(6) 0.0225(4) 0.4491(3) 1.000 0.0350(17)
C19 C Uani 0.8237(6) 0.0358(4) 0.5247(3) 1.000 0.0293(16)
C110 C Uani 0.9393(5) 0.1271(4) 0.5444(3) 1.000 0.0306(17)
C111 C Uani 0.9787(5) 0.2035(4) 0.4916(3) 1.000 0.0304(17)
C112 C Uani 0.7816(7) -0.0451(4) 0.5845(3) 1.000 0.0402(19)
C113 C Uani 0.7824(5) 0.4512(4) 0.3405(3) 1.000 0.0372(17)
C114 C Uani 0.6561(6) 0.3535(5) 0.3107(5) 1.000 0.061(3)
C115 C Uani 0.8183(7) 0.4574(5) 0.4302(3) 1.000 0.049(2)
C116 C Uani 0.9626(6) 0.5528(4) 0.2561(3) 1.000 0.0407(17)
C117 C Uani 1.0058(6) 0.6529(4) 0.3125(4) 1.000 0.0460(19)
C118 C Uani 0.8418(8) 0.5603(6) 0.1911(4) 1.000 0.061(3)
C119 C Uani 0.9282(11) 0.2956(5) 0.1155(3) 1.000 0.084(3)
C120 C Uani 0.8236(8) 0.2107(5) 0.0660(3) 1.000 0.058(2)
C121 C Uani 0.8261(10) 0.1133(5) 0.1050(4) 1.000 0.072(3)
C122 C Uani 0.8651(11) 0.1475(5) 0.1891(4) 1.000 0.081(3)
H11 H Uiso 1.24323 0.36822 0.43028 1.000 0.0874
H12 H Uiso 1.25809 0.54032 0.36050 1.000 0.0743
H13 H Uiso 1.26003 0.49521 0.21740 1.000 0.0646
H14 H Uiso 1.24671 0.30263 0.19414 1.000 0.0777
H15 H Uiso 1.24372 0.22456 0.32347 1.000 0.0843
H17 H Uiso 0.73490 0.08625 0.34207 1.000 0.0404
H18 H Uiso 0.66882 -0.03963 0.43430 1.000 0.0416
H110 H Uiso 0.99307 0.13706 0.59608 1.000 0.0364
H111 H Uiso 1.05810 0.26577 0.50706 1.000 0.0362
H112 H Uiso 0.87123 -0.06429 0.60752 1.000 0.0602
H112' H Uiso 0.71066 -0.10984 0.55787 1.000 0.0602
H112" H Uiso 0.73538 -0.01392 0.62716 1.000 0.0602
H113 H Uiso 0.74742 0.51677 0.32810 1.000 0.0447
H114 H Uiso 0.64084 0.34836 0.25204 1.000 0.0912
H114' H Uiso 0.56435 0.36079 0.33256 1.000 0.0912
H114" H Uiso 0.68161 0.28811 0.32806 1.000 0.0912
H115 H Uiso 0.84372 0.39092 0.44497 1.000 0.0729
H115' H Uiso 0.73127 0.46613 0.45644 1.000 0.0729
H115" H Uiso 0.90314 0.51925 0.44735 1.000 0.0729
H116 H Uiso 1.05276 0.54828 0.22897 1.000 0.0490
H117 H Uiso 0.91690 0.66526 0.33497 1.000 0.0692
H117' H Uiso 1.05040 0.71465 0.28353 1.000 0.0692
H117" H Uiso 1.07836 0.64432 0.35585 1.000 0.0692
H118 H Uiso 0.82061 0.49649 0.15260 1.000 0.0905
H118' H Uiso 0.87620 0.62534 0.16340 1.000 0.0905
H118" H Uiso 0.75079 0.56387 0.21540 1.000 0.0905
H119 H Uiso 0.89507 0.36329 0.11489 1.000 0.1003
H119' H Uiso 1.02786 0.30834 0.09585 1.000 0.1003
H120 H Uiso 0.85406 0.20529 0.01125 1.000 0.0691
H120' H Uiso 0.72241 0.22348 0.06261 1.000 0.0691
H121 H Uiso 0.72705 0.06120 0.09592 1.000 0.0867
H121' H Uiso 0.90115 0.07873 0.08402 1.000 0.0867
H122 H Uiso 0.77442 0.13307 0.21772 1.000 0.0966
H122' H Uiso 0.93474 0.10777 0.21284 1.000 0.0966
C21 C Uani 0.4653(5) 0.9101(4) 0.1832(3) 1.000 0.0229(14)
C22 C Uani 0.4679(5) 0.9918(4) 0.2422(3) 1.000 0.0290(14)
C23 C Uani 0.4336(6) 1.0882(4) 0.2252(3) 1.000 0.0381(19)
C24 C Uani 0.3952(6) 1.1055(4) 0.1472(3) 1.000 0.0401(19)
C25 C Uani 0.3910(6) 1.0265(4) 0.0870(3) 1.000 0.0367(17)
C26 C Uani 0.4255(5) 0.9317(4) 0.1052(3) 1.000 0.0313(17)
C27 C Uani 0.4097(5) 0.6953(4) 0.1446(3) 1.000 0.0255(14)
C28 C Uani 0.2574(5) 0.6843(4) 0.1267(3) 1.000 0.0347(17)
C29 C Uani 0.1657(6) 0.5939(6) 0.0794(3) 1.000 0.0515(19)
C210 C Uani 0.2232(8) 0.5135(5) 0.0513(3) 1.000 0.057(2)
C211 C Uani 0.3699(7) 0.5187(5) 0.0691(3) 1.000 0.0483(19)
C212 C Uani 0.4602(6) 0.6079(4) 0.1152(3) 1.000 0.0334(17)
C213 C Uani 0.6898(5) 0.8252(3) 0.1744(3) 1.000 0.0209(12)
C214 C Uani 0.7199(5) 0.8076(4) 0.0950(3) 1.000 0.0294(16)
C215 C Uani 0.8613(6) 0.8351(4) 0.0712(3) 1.000 0.0375(17)
C216 C Uani 0.9828(5) 0.8810(4) 0.1265(3) 1.000 0.0372(19)
C217 C Uani 0.9590(5) 0.9007(4) 0.2048(3) 1.000 0.0354(18)
C218 C Uani 0.8157(5) 0.8736(3) 0.2280(3) 1.000 0.0247(12)
C219 C Uani 0.5107(5) 0.7688(3) 0.2926(3) 1.000 0.0210(12)
C220 C Uani 0.6080(5) 0.7151(4) 0.3297(3) 1.000 0.0251(12)
C221 C Uani 0.6004(5) 0.6852(4) 0.4068(3) 1.000 0.0302(17)
C222 C Uani 0.4961(5) 0.7102(4) 0.4521(3) 1.000 0.0262(12)
C223 C Uani 0.3948(5) 0.7600(4) 0.4182(3) 1.000 0.0274(14)
C224 C Uani 0.4016(5) 0.7876(3) 0.3404(3) 1.000 0.0244(14)
B2 B Uani 0.5186(5) 0.7992(4) 0.1999(3) 1.000 0.0209(17)
H22 H Uiso 0.49432 0.98130 0.29638 1.000 0.0344
H23 H Uiso 0.43669 1.14188 0.26733 1.000 0.0454
H24 H Uiso 0.37187 1.17123 0.13497 1.000 0.0483
H25 H Uiso 0.36433 1.03742 0.03296 1.000 0.0437
H26 H Uiso 0.42216 0.87843 0.06272 1.000 0.0369
H28 H Uiso 0.21400 0.73913 0.14686 1.000 0.0416
H29 H Uiso 0.06248 0.58949 0.06719 1.000 0.0623
H210 H Uiso 0.16065 0.45332 0.01907 1.000 0.0683
H211 H Uiso 0.41051 0.46173 0.05019 1.000 0.0582
H212 H Uiso 0.56258 0.60966 0.12758 1.000 0.0398
H214 H Uiso 0.63869 0.77517 0.05584 1.000 0.0350
H215 H Uiso 0.87553 0.82260 0.01650 1.000 0.0450
H216 H Uiso 1.08095 0.89849 0.11063 1.000 0.0449
H217 H Uiso 1.04121 0.93308 0.24339 1.000 0.0426
H218 H Uiso 0.80255 0.88865 0.28247 1.000 0.0290
H220 H Uiso 0.68345 0.69819 0.30035 1.000 0.0301
H221 H Uiso 0.66805 0.64705 0.42863 1.000 0.0362
H222 H Uiso 0.49412 0.69322 0.50618 1.000 0.0312
H223 H Uiso 0.31948 0.77568 0.44817 1.000 0.0327
H224 H Uiso 0.32865 0.82109 0.31816 1.000 0.0292

loop_
_atom_type_symbol
_atom_type_description
_atom_type_scat_dispersion_real
_atom_type_scat_dispersion_imag
_atom_type_scat_source
V V 0.3005 0.5294 'International Tables Vol C Tables 4.2.6.8 and 6.1.1.4'
O O 0.0106 0.0060 'International Tables Vol C Tables 4.2.6.8 and 6.1.1.4'
N N 0.0061 0.0033 'International Tables Vol C Tables 4.2.6.8 and 6.1.1.4'
B B 0.0013 0.0007 'International Tables Vol C Tables 4.2.6.8 and 6.1.1.4'
H H 0.0000 0.0000 'International Tables Vol C Tables 4.2.6.8 and 6.1.1.4'
C C 0.0033 0.0016 'International Tables Vol C Tables 4.2.6.8 and 6.1.1.4'

loop_
_geom_angle_atom_site_label_1
_geom_angle_atom_site_label_2
_geom_angle_atom_site_label_3
_geom_angle
_geom_angle_publ_flag
O1 V1 N11 96.60(16) yes
O1 V1 N12 98.96(18) yes
O1 V1 C11 135.0(2) yes
O1 V1 C12 133.2(2) yes
O1 V1 C13 100.0(2) yes
O1 V1 C14 82.1(2) yes
O1 V1 C15 99.9(3) yes
N11 V1 N12 101.86(19) yes
N11 V1 C11 92.2(3) yes
N11 V1 C12 123.8(2) yes
N11 V1 C13 148.9(2) yes
N11 V1 C14 125.9(3) yes
N11 V1 C15 95.2(3) yes
N12 V1 C11 122.2(3) yes
N12 V1 C12 95.0(2) yes
N12 V1 C13 101.3(2) yes
N12 V1 C14 132.0(3) yes
N12 V1 C15 152.8(2) yes
C11 V1 C12 36.3(3) yes
C11 V1 C13 57.7(3) yes
C11 V1 C14 57.7(3) yes
C11 V1 C15 35.2(3) yes
C12 V1 C13 33.3(3) yes
C12 V1 C14 56.2(3) yes
C12 V1 C15 57.9(2) yes
C13 V1 C14 33.2(3) yes
C13 V1 C15 56.2(3) yes
C14 V1 C15 33.9(3) yes
V1 O1 C119 128.5(3) yes
V1 O1 C122 124.9(3) yes
C119 O1 C122 106.6(4) yes
V1 N11 C16 165.3(4) yes
V1 N12 C113 125.6(3) yes
V1 N12 C116 122.4(3) yes
C113 N12 C116 112.0(4) yes
V1 C11 C12 74.0(4) yes
V1 C11 C15 74.1(4) yes
C12 C11 C15 105.4(7) no
V1 C12 C11 69.7(4) yes
V1 C12 C13 76.0(4) yes
C11 C12 C13 107.8(6) no
V1 C13 C12 70.7(4) yes
V1 C13 C14 72.7(4) yes
C12 C13 C14 109.2(7) no
V1 C14 C13 74.1(4) yes
V1 C14 C15 70.6(4) yes
C13 C14 C15 108.5(7) no
V1 C15 C11 70.7(4) yes
V1 C15 C14 75.6(4) yes
C11 C15 C14 109.0(7) no
N11 C16 C17 119.9(4) yes
N11 C16 C111 121.2(4) yes
C17 C16 C111 118.9(5) no
C16 C17 C18 119.9(5) no
C17 C18 C19 121.4(5) no
C18 C19 C110 117.9(5) no
C18 C19 C112 121.5(5) no
C110 C19 C112 120.6(5) no
C19 C110 C111 122.0(5) no
C16 C111 C110 119.9(5) no
V1 C11 H11 117.01 no
C12 C11 H11 127.28 no
C15 C11 H11 127.29 no
C13 C12 H12 126.16 no
C11 C12 H12 126.05 no
V1 C12 H12 119.98 no
C114 C113 C115 111.3(5) no
N12 C113 C115 111.5(4) yes
N12 C113 C114 111.8(4) yes
V1 C13 H13 122.85 no
C14 C13 H13 125.36 no
C12 C13 H13 125.41 no
C13 C14 H14 125.74 no
C15 C14 H14 125.72 no
V1 C14 H14 121.33 no
C11 C15 H15 125.50 no
C14 C15 H15 125.52 no
V1 C15 H15 119.95 no
N12 C116 C117 112.5(4) yes
N12 C116 C118 111.8(5) yes
C117 C116 C118 110.8(5) no
C16 C17 H17 120.02 no
C18 C17 H17 120.04 no
C19 C18 H18 119.30 no
C17 C18 H18 119.26 no
O1 C119 C120 107.0(5) yes
C119 C120 C121 105.0(5) no
C120 C121 C122 105.7(5) no
O1 C122 C121 107.5(5) yes
C19 C110 H110 118.97 no
C111 C110 H110 119.05 no
C16 C111 H111 120.09 no
C110 C111 H111 120.04 no
C19 C112 H112' 109.43 no
C19 C112 H112" 109.43 no
C19 C112 H112 109.44 no
H112' C112 H112" 109.49 no
H112' C112 H112 109.54 no
H112" C112 H112 109.50 no
N12 C113 H113 107.32 no
C114 C113 H113 107.35 no
C115 C113 H113 107.31 no
C113 C114 H114' 109.55 no
C113 C114 H114" 109.49 no
C113 C114 H114 109.43 no
H114' C114 H114" 109.50 no
H114' C114 H114 109.47 no
H114" C114 H114 109.39 no
C113 C115 H115' 109.44 no
C113 C115 H115" 109.46 no
C113 C115 H115 109.47 no
H115' C115 H115" 109.46 no
H115' C115 H115 109.50 no
H115" C115 H115 109.50 no
N12 C116 H116 107.17 no
C117 C116 H116 107.13 no
C118 C116 H116 107.09 no
C116 C117 H117' 109.45 no
C116 C117 H117" 109.45 no
C116 C117 H117 109.46 no
H117' C117 H117" 109.49 no
H117' C117 H117 109.46 no
H117" C117 H117 109.52 no
C116 C118 H118' 109.49 no
C116 C118 H118" 109.50 no
C116 C118 H118 109.47 no
H118' C118 H118" 109.46 no
H118' C118 H118 109.45 no
H118" C118 H118 109.46 no
O1 C119 H119' 110.28 no
O1 C119 H119 110.27 no
C120 C119 H119' 110.33 no
C120 C119 H119 110.31 no
H119' C119 H119 108.63 no
C119 C120 H120' 110.79 no
C119 C120 H120 110.75 no
C121 C120 H120' 110.73 no
C121 C120 H120 110.75 no
H120' C120 H120 108.82 no
C120 C121 H121' 110.55 no
C120 C121 H121 110.60 no
C122 C121 H121' 110.57 no
C122 C121 H121 110.65 no
H121' C121 H121 108.75 no
C26 C21 B2 120.4(4) yes
C22 C21 C26 115.1(5) no
C22 C21 B2 124.2(4) yes
O1 C122 H122 110.18 no
H122' C122 H122 108.49 no
C121 C122 H122' 110.27 no
C121 C122 H122 110.19 no
O1 C122 H122' 110.22 no
C21 C22 C23 122.8(5) no
C22 C23 C24 119.8(5) no
C23 C24 C25 119.3(5) no
C24 C25 C26 120.0(5) no
C21 C26 C25 123.1(5) no
C28 C27 C212 114.4(5) no
C28 C27 B2 122.7(4) yes
C212 C27 B2 122.9(4) yes
C27 C28 C29 121.7(5) no
C28 C29 C210 120.6(6) no
C21 C22 H22 118.62 no
C23 C22 H22 118.61 no
C22 C23 H23 120.05 no
C24 C23 H23 120.19 no
C23 C24 H24 120.38 no
C25 C24 H24 120.35 no
C24 C25 H25 120.04 no
C26 C25 H25 119.99 no
C21 C26 H26 118.38 no
C25 C26 H26 118.54 no
C29 C28 H28 119.14 no
C27 C28 H28 119.18 no
C28 C29 H29 119.71 no
C210 C29 H29 119.67 no
C29 C210 C211 120.0(6) no
C210 C211 C212 119.3(6) no
C27 C212 C211 123.9(5) no
C214 C213 C218 114.6(4) no
C218 C213 B2 123.2(4) yes
C214 C213 B2 122.0(4) yes
C213 C214 C215 123.2(5) no
C214 C215 C216 120.3(5) no
C215 C216 C217 118.8(5) no
C216 C217 C218 120.5(5) no
C213 C218 C217 122.7(5) no
C220 C219 B2 122.2(4) yes
C220 C219 C224 113.7(4) no
C224 C219 B2 124.0(4) yes
C219 C220 C221 123.4(5) no
C220 C221 C222 120.4(5) no
C221 C222 C223 118.8(5) no
C222 C223 C224 120.2(5) no
C219 C224 C223 123.4(4) no
C29 C210 H210 119.93 no
C211 C210 H210 120.05 no
C212 C211 H211 120.36 no
C210 C211 H211 120.30 no
C27 C212 H212 118.00 no
C211 C212 H212 118.08 no
C213 C214 H214 118.40 no
C215 C214 H214 118.43 no
C216 C215 H215 119.84 no
C214 C215 H215 119.89 no
C215 C216 H216 120.62 no
C217 C216 H216 120.63 no
C218 C217 H217 119.76 no
C216 C217 H217 119.77 no
C213 C218 H218 118.65 no
C217 C218 H218 118.61 no
C219 C220 H220 118.29 no
C221 C220 H220 118.32 no
C222 C221 H221 119.75 no
C220 C221 H221 119.81 no
C221 C222 H222 120.61 no
C223 C222 H222 120.56 no
C222 C223 H223 119.95 no
C224 C223 H223 119.89 no
C223 C224 H224 118.24 no
C219 C224 H224 118.37 no
C21 B2 C213 103.6(3) yes
C21 B2 C219 113.2(4) yes
C27 B2 C219 106.0(4) yes
C213 B2 C219 112.3(4) yes
C27 B2 C213 111.3(4) yes
C21 B2 C27 110.5(4) yes

loop_
_geom_bond_atom_site_label_1
_geom_bond_atom_site_label_2
_geom_bond_distance
_geom_bond_publ_flag
V1 O1 2.020(4) yes
V1 N11 1.665(4) yes
V1 N12 1.866(4) yes
V1 C11 2.235(7) yes
V1 C12 2.290(6) yes
V1 C13 2.355(7) yes
V1 C14 2.338(7) yes
V1 C15 2.277(6) yes
O1 C119 1.451(6) yes
O1 C122 1.439(7) yes
N11 C16 1.385(6) yes
N12 C113 1.504(6) yes
N12 C116 1.476(6) yes
C11 C12 1.411(12) no
C11 C15 1.366(13) no
C12 C13 1.333(11) no
C13 C14 1.343(11) no
C14 C15 1.346(14) no
C16 C17 1.390(7) no
C16 C111 1.390(7) no
C17 C18 1.383(7) no
C18 C19 1.376(7) no
C19 C110 1.382(7) no
C19 C112 1.499(7) no
C110 C111 1.370(7) no
C11 H11 0.9496 no
C12 H12 0.9502 no
C13 H13 0.9499 no
C113 C114 1.517(8) no
C113 C115 1.510(7) no
C14 H14 0.9509 no
C15 H15 0.9495 no
C116 C117 1.496(8) no
C116 C118 1.522(9) no
C17 H17 0.9495 no
C18 H18 0.9499 no
C119 C120 1.433(9) no
C120 C121 1.452(9) no
C121 C122 1.443(9) no
C110 H110 0.9496 no
C111 H111 0.9502 no
C112 H112' 0.9796 no
C112 H112" 0.9800 no
C112 H112 0.9796 no
C113 H113 1.0000 no
C114 H114' 0.9793 no
C114 H114" 0.9802 no
C114 H114 0.9808 no
C115 H115' 0.9801 no
C115 H115" 0.9801 no
C115 H115 0.9795 no
C116 H116 0.9998 no
C117 H117' 0.9802 no
C117 H117" 0.9796 no
C117 H117 0.9799 no
C118 H118' 0.9801 no
C118 H118" 0.9799 no
C118 H118 0.9802 no
C119 H119' 0.9894 no
C119 H119 0.9896 no
C120 H120' 0.9901 no
C120 H120 0.9902 no
C121 H121' 0.9902 no
C121 H121 0.9896 no
C21 C26 1.396(7) no
C21 B2 1.648(7) yes
C21 C22 1.392(7) no
C122 H122' 0.9896 no
C122 H122 0.9906 no
C22 C23 1.390(7) no
C23 C24 1.376(7) no
C24 C25 1.378(7) no
C25 C26 1.377(7) no
C27 C28 1.391(7) no
C27 B2 1.640(7) yes
C27 C212 1.396(7) no
C28 C29 1.410(8) no
C29 C210 1.350(9) no
C22 H22 0.9501 no
C23 H23 0.9501 no
C24 H24 0.9505 no
C25 H25 0.9498 no
C26 H26 0.9502 no
C28 H28 0.9507 no
C29 H29 0.9499 no
C210 C211 1.354(10) no
C211 C212 1.386(8) no
C213 C218 1.400(7) no
C213 C214 1.404(7) no
C213 B2 1.644(7) yes
C214 C215 1.376(7) no
C215 C216 1.382(7) no
C216 C217 1.373(7) no
C217 C218 1.388(7) no
C219 C220 1.393(7) no
C219 C224 1.403(7) no
C219 B2 1.635(7) yes
C220 C221 1.379(7) no
C221 C222 1.368(7) no
C222 C223 1.366(7) no
C223 C224 1.381(7) no
C210 H210 0.9494 no
C211 H211 0.9504 no
C212 H212 0.9501 no
C214 H214 0.9500 no
C215 H215 0.9505 no
C216 H216 0.9501 no
C217 H217 0.9501 no
C218 H218 0.9492 no
C220 H220 0.9500 no
C221 H221 0.9496 no
C222 H222 0.9499 no
C223 H223 0.9493 no
C224 H224 0.9497 no

loop_
_geom_contact_atom_site_label_1
_geom_contact_atom_site_label_2
_geom_contact_distance
_geom_contact_site_symmetry_2
_geom_contact_publ_flag
V1 H114" 3.2143 . no
V1 H115 3.2008 . no
O1 N11 2.762(5) . no
O1 N12 2.956(6) . no
O1 C13 3.358(8) . no
O1 C14 2.873(8) . no
O1 C15 3.294(9) . no
O1 H14 2.8193 . no
N11 O1 2.762(5) . no
N11 N12 2.745(5) . no
N11 C11 2.839(9) . no
N11 C15 2.940(7) . no
N11 C113 3.110(6) . no
N11 C114 3.184(7) . no
N11 C115 3.156(7) . no
N11 C122 3.110(7) . no
N12 C13 3.279(7) . no
N12 O1 2.956(6) . no
N12 N11 2.745(5) . no
N12 C12 3.078(7) . no
N11 H11 2.9093 . no
N11 H115 2.4615 . no
N11 H122 2.9306 . no
N11 H114" 2.5078 . no
C11 N11 2.839(9) . no
C11 C13 2.217(10) . no
C11 C14 2.207(11) . no
C12 C14 2.181(11) . no
C12 C15 2.210(9) . no
C12 N12 3.078(7) . no
C12 C116 3.342(8) . no
C13 C116 3.328(8) . no
C13 C211 3.541(9) 1_655 no
C13 C11 2.217(10) . no
C13 C15 2.182(11) . no
C13 O1 3.358(8) . no
C13 N12 3.279(7) . no
C14 O1 2.873(8) . no
C14 C12 2.181(11) . no
C14 C119 3.438(11) . no
C14 C11 2.207(11) . no
C15 C13 2.182(11) . no
C15 C12 2.210(9) . no
C15 O1 3.294(9) . no
C15 N11 2.940(7) . no
C19 C110 3.597(7) 2_756 no
C22 C224 3.148(7) . no
C26 C28 3.236(7) . no
C26 C214 3.494(7) . no
C28 C26 3.236(7) . no
C110 C19 3.597(7) 2_756 no
C110 C117 3.500(8) 2_766 no
C11 H15 2.0672 . no
C11 H12 2.1147 . no
C12 H117" 3.0827 . no
C12 H116 2.8735 . no
C12 H14 3.0954 . no
C12 H13 2.0359 . no
C12 H11 2.1251 . no
C13 H116 2.5722 . no
C13 H15 3.0961 . no
C13 H14 2.0488 . no
C13 H12 2.0428 . no
C14 H12 3.0976 . no
C14 H13 2.0446 . no
C114 N11 3.184(7) . no
C14 H119' 3.0384 . no
C14 H15 2.0485 . no
C115 N11 3.156(7) . no
C15 H13 3.0962 . no
C15 H14 2.0515 . no
C15 H23 3.0914 1_645 no
C115 C117 3.513(8) . no
C15 H11 2.0829 . no
C15 H114' 2.8525 1_655 no
C16 H115 2.7865 . no
C16 H112 2.9801 2_756 no
C16 H114" 2.9865 . no
C17 H114" 3.0810 . no
C17 H122 3.0297 . no
C117 C115 3.513(8) . no
C17 H22 3.0440 1_545 no
C117 C110 3.500(8) 2_766 no
C19 H223 3.0588 2_666 no
C21 H224 2.8628 . no
C21 H28 2.7784 . no
C22 H224 2.7135 . no
C22 H112" 3.0628 2_666 no
C22 H122 3.0564 1_565 no
C22 H17 2.8280 1_565 no
C122 C218 3.541(7) 1_545 no
C122 C217 3.502(9) 1_545 no
C23 H122 3.0914 1_565 no
C25 H121 3.0323 1_565 no
C25 H216 3.0205 1_455 no
C26 H28 2.9233 . no
C26 H121 2.9102 1_565 no
C27 H214 2.7363 . no
C27 H13 2.9960 1_455 no
C27 H26 2.7812 . no
C28 H116 2.9918 1_455 no
C28 H120 3.0301 2_665 no
C28 H26 2.9104 . no
C28 H13 2.9504 1_455 no
C29 H116 2.8504 1_455 no
C29 H13 2.8851 1_455 no
C110 H223 2.9731 2_666 no
C111 H223 3.0953 2_666 no
C211 C211 3.589(9) 2_665 no
C211 C13 3.541(9) 1_455 no
C111 H112 3.0253 2_756 no
C111 H115 3.0828 . no
C112 H15 2.8291 2_756 no
C212 C214 3.120(7) . no
C113 H118" 2.6632 . no
C113 H117 2.7367 . no
C214 C26 3.494(7) . no
C214 C212 3.120(7) . no
C114 H23 2.9748 1_545 no
C115 H221 3.0857 . no
C117 H115" 3.0117 . no
C117 H113 2.6461 . no
C117 H110 3.0141 2_766 no
C217 C122 3.502(9) 1_565 no
C118 H212 2.9451 . no
C218 C122 3.541(7) 1_565 no
C118 H119 2.9299 . no
C218 C220 3.144(7) . no
C118 H113 2.5829 . no
C118 H29 3.0259 1_655 no
C119 H118 3.0311 . no
C120 H26 2.9610 2_665 no
C220 C218 3.144(7) . no
C121 H25 3.0513 2_665 no
C122 H17 3.0067 . no
C224 C22 3.148(7) . no
C210 H13 2.8183 1_455 no
C210 H119' 2.9897 1_455 no
C211 H211 2.9626 2_665 no
C211 H13 2.7836 1_455 no
C212 H13 2.8397 1_455 no
C212 H214 2.6786 . no
C213 H212 2.7626 . no
C213 H220 2.7501 . no
C214 H212 2.7184 . no
C215 H121' 3.0474 1_565 no
C216 H121' 2.9311 1_565 no
C217 H117' 3.0600 . no
C217 H122' 2.7157 1_565 no
C218 H220 2.7043 . no
C218 H122' 2.9728 1_565 no
C219 H22 2.7638 . no
C219 H218 2.7968 . no
C220 H218 2.7139 . no
C220 H117 3.0828 . no
C222 H12 2.9407 1_455 no
C222 H112' 3.0152 1_565 no
C223 H12 2.8621 1_455 no
C223 H117" 3.0138 1_455 no
C224 H22 2.6009 . no
H112' C222 3.0152 1_545 no
H112' H18 2.3568 . no
H112" C22 3.0628 2_666 no
H114' H115' 2.5764 . no
H114' C15 2.8525 1_455 no
H114" V1 3.2143 . no
H114" N11 2.5078 . no
H114" C17 3.0810 . no
H114" H115 2.4633 . no
H114" C16 2.9865 . no
H115' H221 2.5890 . no
H115' H114' 2.5764 . no
H115" H115" 2.5714 2_766 no
H115" C117 3.0117 . no
H117' C217 3.0600 . no
H117' H118' 2.5008 . no
H117" C223 3.0138 1_655 no
H117" C12 3.0827 . no
H117" H12 2.3764 . no
H118' H29 2.5701 1_655 no
H118' H117' 2.5008 . no
H118" C113 2.6632 . no
H118" H117 2.5047 . no
H118" H212 2.3973 . no
H118" H113 2.0273 . no
H118" H220 2.4025 . no
H11 H111 2.4192 . no
H11 H221 2.4807 2_766 no
H119' C210 2.9897 1_655 no
H119' H210 2.4723 1_655 no
H119' H14 2.5254 . no
H119' C14 3.0384 . no
H12 H117" 2.3764 . no
H12 C223 2.8621 1_655 no
H12 C222 2.9407 1_655 no
H120' H26 2.5031 2_665 no
H13 C29 2.8851 1_655 no
H13 C210 2.8183 1_655 no
H13 C211 2.7836 1_655 no
H13 C212 2.8397 1_655 no
H13 H116 2.2121 . no
H13 C27 2.9960 1_655 no
H13 C28 2.9504 1_655 no
H121' C216 2.9311 1_545 no
H121' C215 3.0474 1_545 no
H14 H119' 2.5254 . no
H14 H24 2.4752 1_645 no
H122' C217 2.7157 1_545 no
H122' C218 2.9728 1_545 no
H15 H23 2.5144 1_645 no
H15 C112 2.8291 2_756 no
H15 H112 2.4825 2_756 no
H17 C122 3.0067 . no
H17 H22 2.3455 1_545 no
H17 C22 2.8280 1_545 no
H17 H122 2.2495 . no
H18 H112' 2.3568 . no
H22 H224 2.3189 . no
H22 C17 3.0440 1_565 no
H22 C219 2.7638 . no
H22 C224 2.6009 . no
H22 H17 2.3455 1_565 no
H23 H15 2.5144 1_465 no
H23 C15 3.0914 1_465 no
H23 C114 2.9748 1_565 no
H24 H14 2.4752 1_465 no
H25 H121 2.4157 2_665 no
H25 C121 3.0513 2_665 no
H26 C27 2.7812 . no
H26 C28 2.9104 . no
H26 C120 2.9610 2_665 no
H26 H120' 2.5031 2_665 no
H28 C21 2.7784 . no
H28 C26 2.9233 . no
H29 H118' 2.5701 1_455 no
H29 H210 2.3508 2_565 no
H29 C118 3.0259 1_455 no
H110 H112 2.5816 . no
H110 C117 3.0141 2_766 no
H111 H11 2.4192 . no
H112 H110 2.5816 . no
H112 C16 2.9801 2_756 no
H112 C111 3.0253 2_756 no
H112 H15 2.4825 2_756 no
H113 C117 2.6461 . no
H113 C118 2.5829 . no
H113 H118" 2.0273 . no
H113 H117 2.1444 . no
H113 H220 2.5980 . no
H113 H221 2.5801 . no
H115 H114" 2.4633 . no
H115 V1 3.2008 . no
H115 N11 2.4615 . no
H115 C16 2.7865 . no
H115 C111 3.0828 . no
H116 C28 2.9918 1_655 no
H116 C12 2.8735 . no
H116 C13 2.5722 . no
H116 C29 2.8504 1_655 no
H116 H13 2.2121 . no
H117 H113 2.1444 . no
H117 C113 2.7367 . no
H117 C220 3.0828 . no
H117 H118" 2.5047 . no
H117 H220 2.3403 . no
H118 C119 3.0311 . no
H118 H119 2.0772 . no
H119 C118 2.9299 . no
H119 H118 2.0772 . no
H120 C28 3.0301 2_665 no
H120 H216 2.5699 2_765 no
H121 C25 3.0323 1_545 no
H121 C26 2.9102 1_545 no
H121 H25 2.4157 2_665 no
H122 N11 2.9306 . no
H122 C17 3.0297 . no
H122 C22 3.0564 1_545 no
H122 C23 3.0914 1_545 no
H122 H17 2.2495 . no
H210 H119' 2.4723 1_455 no
H210 H29 2.3508 2_565 no
H211 C211 2.9626 2_665 no
H211 H211 2.5461 2_665 no
H212 C118 2.9451 . no
H212 C213 2.7626 . no
H212 C214 2.7184 . no
H212 H118" 2.3973 . no
H212 H214 2.4912 . no
H214 C27 2.7363 . no
H214 C212 2.6786 . no
H214 H212 2.4912 . no
H216 C25 3.0205 1_655 no
H216 H120 2.5699 2_765 no
H218 C219 2.7968 . no
H218 C220 2.7139 . no
H218 H220 2.4732 . no
H220 C213 2.7501 . no
H220 C218 2.7043 . no
H220 H118" 2.4025 . no
H220 H113 2.5980 . no
H220 H117 2.3403 . no
H220 H218 2.4732 . no
H221 C115 3.0857 . no
H221 H115' 2.5890 . no
H221 H113 2.5801 . no
H221 H11 2.4807 2_766 no
H223 C19 3.0588 2_666 no
H223 C110 2.9731 2_666 no
H223 C111 3.0953 2_666 no
H224 C21 2.8628 . no
H224 C22 2.7135 . no
H224 H22 2.3189 . no

loop_
_geom_hbond_atom_site_label_D
_geom_hbond_atom_site_label_H
_geom_hbond_atom_site_label_A
_geom_hbond_distance_DH
_geom_hbond_distance_HA
_geom_hbond_distance_DA
_geom_hbond_angle_DHA
_geom_hbond_publ_flag
C114 H114" N11 0.9800 2.5100 3.184(7) 126.00 yes
C115 H115 N11 0.9800 2.4600 3.156(7) 128.00 yes

loop_
_geom_torsion_atom_site_label_1
_geom_torsion_atom_site_label_2
_geom_torsion_atom_site_label_3
_geom_torsion_atom_site_label_4
_geom_torsion
_geom_torsion_publ_flag
N11 V1 O1 C119 162.5(6) no
N11 V1 O1 C122 -20.4(6) no
N12 V1 O1 C119 59.3(6) no
N12 V1 O1 C122 -123.5(6) no
C11 V1 O1 C119 -97.7(7) no
C11 V1 O1 C122 79.5(7) no
C12 V1 O1 C119 -46.3(7) no
C12 V1 O1 C122 130.9(6) no
C13 V1 O1 C119 -43.9(6) no
C13 V1 O1 C122 133.2(6) no
C14 V1 O1 C119 -72.1(6) no
C14 V1 O1 C122 105.0(6) no
C15 V1 O1 C119 -101.1(6) no
C15 V1 O1 C122 76.1(6) no
O1 V1 N12 C113 96.5(4) no
O1 V1 N12 C116 -86.5(4) no
N11 V1 N12 C113 -2.3(4) no
N11 V1 N12 C116 174.8(4) no
C11 V1 N12 C113 -102.6(4) no
C11 V1 N12 C116 74.5(5) no
C12 V1 N12 C113 -128.3(4) no
C12 V1 N12 C116 48.7(4) no
C13 V1 N12 C113 -161.4(4) no
C13 V1 N12 C116 15.7(4) no
C14 V1 N12 C113 -176.1(4) no
C14 V1 N12 C116 1.0(6) no
C15 V1 N12 C113 -130.0(7) no
C15 V1 N12 C116 47.1(9) no
O1 V1 C11 C12 105.9(5) no
O1 V1 C11 C15 -5.8(7) no
N11 V1 C11 C12 -152.5(4) no
N11 V1 C11 C15 95.9(5) no
N12 V1 C11 C12 -46.9(5) no
N12 V1 C11 C15 -158.6(5) no
C12 V1 C11 C15 -111.7(6) no
C13 V1 C11 C12 36.0(4) no
C13 V1 C11 C15 -75.8(5) no
C14 V1 C11 C12 75.5(5) no
C14 V1 C11 C15 -36.2(5) no
C15 V1 C11 C12 111.7(6) no
O1 V1 C12 C11 -111.1(4) no
O1 V1 C12 C13 4.2(5) no
N11 V1 C12 C11 33.8(5) no
N11 V1 C12 C13 149.1(4) no
N12 V1 C12 C11 141.6(4) no
N12 V1 C12 C13 -103.0(4) no
C11 V1 C12 C13 115.3(6) no
C13 V1 C12 C11 -115.3(6) no
C14 V1 C12 C11 -79.8(5) no
C14 V1 C12 C13 35.5(4) no
C15 V1 C12 C11 -39.3(5) no
C15 V1 C12 C13 76.1(5) no
O1 V1 C13 C12 -176.9(4) no
O1 V1 C13 C14 -58.6(5) no
N11 V1 C13 C12 -55.7(6) no
N11 V1 C13 C14 62.6(6) no
N12 V1 C13 C12 81.8(4) no
N12 V1 C13 C14 -159.9(5) no
C11 V1 C13 C12 -39.3(5) no
C11 V1 C13 C14 79.1(5) no
C12 V1 C13 C14 118.3(6) no
C14 V1 C13 C12 -118.3(6) no
C15 V1 C13 C12 -81.6(5) no
C15 V1 C13 C14 36.8(5) no
O1 V1 C14 C13 122.0(4) no
O1 V1 C14 C15 -121.2(5) no
N11 V1 C14 C13 -145.5(4) no
N11 V1 C14 C15 -28.7(6) no
N12 V1 C14 C13 27.0(6) no
N12 V1 C14 C15 143.8(5) no
C11 V1 C14 C13 -79.2(5) no
C11 V1 C14 C15 37.7(5) no
C12 V1 C14 C13 -35.6(4) no
C12 V1 C14 C15 81.3(5) no
C13 V1 C14 C15 116.8(7) no
C15 V1 C14 C13 -116.8(7) no
O1 V1 C15 C11 175.9(5) no
O1 V1 C15 C14 59.4(5) no
N11 V1 C15 C11 -86.5(5) no
N11 V1 C15 C14 157.0(5) no
N12 V1 C15 C11 42.5(10) no
N12 V1 C15 C14 -74.0(9) no
C11 V1 C15 C14 -116.5(7) no
C12 V1 C15 C11 40.5(5) no
C12 V1 C15 C14 -76.0(5) no
C13 V1 C15 C11 80.4(5) no
C13 V1 C15 C14 -36.1(5) no
C14 V1 C15 C11 116.5(7) no
V1 O1 C119 C120 -167.9(4) no
C119 O1 C122 C121 3.4(9) no
C122 O1 C119 C120 14.6(9) no
V1 O1 C122 C121 -174.2(5) no
V1 N12 C113 C115 63.4(5) no
C116 N12 C113 C114 120.8(5) no
C116 N12 C113 C115 -113.9(5) no
V1 N12 C113 C114 -61.9(6) no
C113 N12 C116 C117 63.0(6) no
C113 N12 C116 C118 -62.4(6) no
V1 N12 C116 C117 -114.4(5) no
V1 N12 C116 C118 120.2(5) no
C15 C11 C12 C13 0.9(7) no
V1 C11 C12 C13 -67.1(5) no
C15 C11 C12 V1 67.9(5) no
C12 C11 C15 C14 -1.5(7) no
V1 C11 C15 C14 66.4(5) no
C12 C11 C15 V1 -67.9(4) no
C11 C12 C13 C14 0.0(7) no
V1 C12 C13 C14 -62.9(5) no
C11 C12 C13 V1 62.9(4) no
C12 C13 C14 C15 -0.9(8) no
V1 C13 C14 C15 -62.6(5) no
C12 C13 C14 V1 61.6(5) no
C13 C14 C15 V1 64.8(5) no
C13 C14 C15 C11 1.5(8) no
V1 C14 C15 C11 -63.3(5) no
C111 C16 C17 C18 1.2(7) no
C17 C16 C111 C110 -0.5(7) no
N11 C16 C17 C18 -179.7(5) no
N11 C16 C111 C110 -179.5(4) no
C16 C17 C18 C19 -1.0(8) no
C17 C18 C19 C112 179.6(5) no
C17 C18 C19 C110 0.1(8) no
C112 C19 C110 C111 -178.8(5) no
C18 C19 C110 C111 0.7(8) no
H110 C110 C111 C16 179.38 no
H110 C110 C111 H111 -0.68 no
C19 C110 C111 H111 179.41 no
N12 C113 C114 H114' -170.04 no
N12 C113 C114 H114" 69.87 no
N12 C113 C114 H114 -50.02 no
C115 C113 C114 H114' 64.56 no
C115 C113 C114 H114" -55.53 no
C115 C113 C114 H114 -175.42 no
H113 C113 C114 H114' -52.60 no
H113 C113 C114 H114" -172.70 no
H113 C113 C114 H114 67.41 no
N12 C113 C115 H115' 171.78 no
N12 C113 C115 H115" 51.82 no
N12 C113 C115 H115 -68.20 no
C114 C113 C115 H115' -62.65 no
C114 C113 C115 H115" 177.39 no
C114 C113 C115 H115 57.36 no
H113 C113 C115 H115' 54.54 no
H113 C113 C115 H115" -65.42 no
H113 C113 C115 H115 174.55 no
N12 C116 C117 H117' 170.10 no
N12 C116 C117 H117" 50.11 no
N12 C116 C117 H117 -69.93 no
C118 C116 C117 H117' -63.93 no
C118 C116 C117 H117" 176.07 no
C118 C116 C117 H117 56.04 no
H116 C116 C117 H117' 52.56 no
H116 C116 C117 H117" -67.43 no
H116 C116 C117 H117 172.54 no
N12 C116 C118 H118' -177.84 no
N12 C116 C118 H118" 62.14 no
N12 C116 C118 H118 -57.86 no
C117 C116 C118 H118' 55.76 no
C117 C116 C118 H118" -64.26 no
C117 C116 C118 H118 175.75 no
H116 C116 C118 H118' -60.76 no
H116 C116 C118 H118" 179.22 no
H116 C116 C118 H118 59.23 no
O1 C119 C120 H120' 92.88 no
O1 C119 C120 H120 -146.28 no
H119' C119 C120 C121 93.30 no
H119' C119 C120 H120' -147.13 no
H119' C119 C120 H120 -26.28 no
H119 C119 C120 C121 -146.68 no
H119 C119 C120 H120' -27.10 no
H119 C119 C120 H120 93.74 no
C119 C120 C121 H121' -91.07 no
C119 C120 C121 H121 148.43 no
H120' C120 C121 C122 -90.99 no
H120' C120 C121 H121' 149.32 no
H120' C120 C121 H121 28.82 no
H120 C120 C121 C122 148.20 no
H120 C120 C121 H121' 28.51 no
H120 C120 C121 H121 -91.99 no
C120 C121 C122 H122' -140.02 no
C120 C121 C122 H122 100.24 no
H121' C121 C122 O1 99.83 no
H121' C121 C122 H122' -20.34 no
H121' C121 C122 H122 -140.09 no
H121 C121 C122 O1 -139.62 no
H121 C121 C122 H122' 100.21 no
H121 C121 C122 H122 -19.54 no
C26 C21 C22 C23 0.0(7) no
B2 C21 C22 C23 174.7(5) no
C22 C21 C26 C25 0.0(7) no
B2 C21 C26 C25 -174.9(5) no
C22 C21 B2 C27 142.1(5) no
C22 C21 B2 C213 -98.5(5) no
C22 C21 B2 C219 23.4(6) no
C26 C21 B2 C27 -43.4(6) no
C26 C21 B2 C213 76.0(5) no
C26 C21 B2 C219 -162.1(4) no
C21 C22 C23 C24 0.0(8) no
C22 C23 C24 C25 0.2(8) no
C23 C24 C25 C26 -0.2(8) no
C24 C25 C26 C21 0.1(8) no
C212 C27 C28 C29 -2.9(7) no
B2 C27 C28 C29 -179.6(5) no
C28 C27 B2 C21 -35.7(6) no
C28 C27 B2 C213 -150.3(5) no
C28 C27 B2 C219 87.3(5) no
C212 C27 B2 C21 147.9(5) no
C212 C27 B2 C213 33.3(6) no
C212 C27 B2 C219 -89.1(5) no
C28 C27 C212 C211 2.6(8) no
B2 C27 C212 C211 179.3(5) no
C27 C28 C29 C210 1.5(8) no
C28 C29 C210 C211 0.6(9) no
C29 C210 C211 C212 -1.0(8) no
C210 C211 C212 C27 -0.7(8) no
C218 C213 B2 C219 -33.0(5) no
C214 C213 C218 C217 -0.8(6) no
C214 C213 B2 C27 33.3(6) no
C214 C213 B2 C219 151.9(4) no
C218 C213 B2 C27 -151.6(4) no
C218 C213 C214 C215 0.2(7) no
B2 C213 C214 C215 175.7(4) no
B2 C213 C218 C217 -176.3(4) no
C214 C213 B2 C21 -85.6(5) no
C218 C213 B2 C21 89.5(5) no
C213 C214 C215 C216 1.0(8) no
C214 C215 C216 C217 -1.5(8) no
C215 C216 C217 C218 0.9(7) no
C216 C217 C218 C213 0.3(7) no
C220 C219 C224 C223 2.8(6) no
B2 C219 C224 C223 179.0(4) no
B2 C219 C220 C221 -177.7(4) no
C224 C219 B2 C21 34.7(6) no
C224 C219 B2 C27 -86.6(5) no
C224 C219 B2 C213 151.7(4) no
C220 C219 B2 C21 -149.4(4) no
C220 C219 B2 C27 89.3(5) no
C220 C219 B2 C213 -32.5(6) no
C224 C219 C220 C221 -1.4(7) no
C219 C220 C221 C222 -1.7(8) no
C220 C221 C222 C223 3.5(8) no
C221 C222 C223 C224 -2.2(7) no
C222 C223 C224 C219 -1.1(7) no
